data_2237703
loop_
_publ_author_name
'Wikaira, Jan L.'
'Landee, Christopher P.'
'Turnbull, Mark M.'

_publ_section_title
;
 Hexaaquacopper(II) bis(tetrafluoridoborate)--pyrazine 1,4-dioxide (1/3)
;
_journal_coeditor_code SJ5306
_journal_issue 4
_journal_name_full 'Acta Crystallographica Section E'
_journal_page_first m229
_journal_page_last m230
_journal_paper_doi 10.1107/S1600536813007629
_journal_volume 69
_journal_year 2013
_chemical_formula_iupac '[Cu (H2 O)6] (B F4)2, 3C4 H4 N2 O2'
_chemical_formula_moiety 'Cu H12 O6 2+, 2(B F4 -), 3(C4 H4 N2 O2)'
_chemical_formula_sum 'C12 H24 B2 Cu F8 N6 O12'
_chemical_formula_weight 681.53
_chemical_name_systematic
;
Hexaaquacopper(II) bis(tetrafluoridoborate)--pyrazine 1,4-dioxide (1/3)
;
_space_group_IT_number 2
_symmetry_cell_setting triclinic
_symmetry_space_group_name_Hall '-P 1'
_symmetry_space_group_name_H-M 'P -1'
_atom_sites_solution_hydrogens difmap
_atom_sites_solution_primary direct
_atom_sites_solution_secondary difmap
_audit_creation_method SHELXL-97
_cell_angle_alpha 110.928(6)
_cell_angle_beta 104.327(6)
_cell_angle_gamma 93.937(5)
_cell_formula_units_Z 1
_cell_length_a 6.4001(4)
_cell_length_b 10.2719(7)
_cell_length_c 10.9162(8)
_cell_measurement_reflns_used 3193
_cell_measurement_temperature 120(2)
_cell_measurement_theta_max 73.5675
_cell_measurement_theta_min 4.5303
_cell_volume 639.60(8)
_computing_cell_refinement 'CrysAlis PRO (Agilent, 2011)'
_computing_data_collection 'CrysAlis PRO (Agilent, 2011)'
_computing_data_reduction 'CrysAlis PRO (Agilent, 2011)'
_computing_molecular_graphics 'SHELXTL (Sheldrick, 2008) and Mercury (Macrae <i>et al.</i>, 2008)'
_computing_publication_material
;
SHELXL97 (Sheldrick, 2008), enCIFer (Allen <i>et al.</i>, 2004)
and
publCIF (Westrip, 2010)
;
_computing_structure_refinement 'SHELXTL (Sheldrick, 2008)'
_computing_structure_solution 'SHELXTL (Sheldrick, 2008)'
_diffrn_ambient_temperature 120(2)
_diffrn_detector_area_resol_mean 10.6501
_diffrn_measured_fraction_theta_full 0.986
_diffrn_measured_fraction_theta_max 0.986
_diffrn_measurement_device_type 'Agilent SuperNova (Dual, Cu at zero, Atlas)'
_diffrn_measurement_method '\w scans'
_diffrn_radiation_monochromator graphite
_diffrn_radiation_source 'fine-focus sealed tube'
_diffrn_radiation_type CuK\a
_diffrn_radiation_wavelength 1.54184
_diffrn_reflns_av_R_equivalents 0.0147
_diffrn_reflns_av_sigmaI/netI 0.0163
_diffrn_reflns_limit_h_max 7
_diffrn_reflns_limit_h_min -7
_diffrn_reflns_limit_k_max 12
_diffrn_reflns_limit_k_min -8
_diffrn_reflns_limit_l_max 12
_diffrn_reflns_limit_l_min -13
_diffrn_reflns_number 3851
_diffrn_reflns_theta_full 70.08
_diffrn_reflns_theta_max 70.08
_diffrn_reflns_theta_min 4.53
_diffrn_standards_number 0
_exptl_absorpt_coefficient_mu 2.395
_exptl_absorpt_correction_T_max 1.00000
_exptl_absorpt_correction_T_min 0.78116
_exptl_absorpt_correction_type multi-scan
_exptl_absorpt_process_details '(CrysAlis PRO; Agilent, 2011)'
_exptl_crystal_colour 'light blue'
_exptl_crystal_density_diffrn 1.769
_exptl_crystal_density_method 'not measured'
_exptl_crystal_description block
_exptl_crystal_F_000 345
_exptl_crystal_size_max 0.5
_exptl_crystal_size_mid 0.4
_exptl_crystal_size_min 0.35
_refine_diff_density_max 1.469
_refine_diff_density_min -0.847
_refine_ls_extinction_coef 0.0258(19)
_refine_ls_extinction_expression Fc^*^=kFc[1+0.001xFc^2^\l^3^/sin(2\q)]^-1/4^
_refine_ls_extinction_method 'SHELXTL (Sheldrick, 2008)'
_refine_ls_goodness_of_fit_ref 1.055
_refine_ls_hydrogen_treatment mixed
_refine_ls_matrix_type full
_refine_ls_number_parameters 206
_refine_ls_number_reflns 2399
_refine_ls_number_restraints 0
_refine_ls_restrained_S_all 1.055
_refine_ls_R_factor_all 0.0456
_refine_ls_R_factor_gt 0.0453
_refine_ls_shift/su_max 0.001
_refine_ls_shift/su_mean 0.000
_refine_ls_structure_factor_coef Fsqd
_refine_ls_weighting_details 'calc w=1/[\s^2^(Fo^2^)+(0.0476P)^2^+1.8330P] where P=(Fo^2^+2Fc^2^)/3'
_refine_ls_weighting_scheme calc
_refine_ls_wR_factor_gt 0.1109
_refine_ls_wR_factor_ref 0.1110
_reflns_number_gt 2356
_reflns_number_total 2399
_reflns_threshold_expression I>2\s(I)
_cod_data_source_file sj5306.cif
_cod_data_source_block I
_cod_original_cell_volume 639.59(7)
_cod_database_code 2237703
_cod_database_fobs_code 2237703

loop_
_symmetry_equiv_pos_as_xyz
'x, y, z'
'-x, -y, -z'

loop_
_atom_site_type_symbol
_atom_site_label
_atom_site_fract_x
_atom_site_fract_y
_atom_site_fract_z
_atom_site_U_iso_or_equiv
_atom_site_adp_type
_atom_site_calc_flag
_atom_site_refinement_flags
_atom_site_occupancy
_atom_site_symmetry_multiplicity
Cu Cu1 0.5000 0.5000 0.5000 0.0101(2) Uani d S 1 2
O O1 0.3542(3) 0.3009(2) 0.4022(2) 0.0147(4) Uani d . 1 1
H H1A 0.234(7) 0.289(4) 0.409(4) 0.018 Uiso d . 1 1
H H1B 0.340(6) 0.266(4) 0.326(4) 0.018 Uiso d . 1 1
O O2 0.2162(3) 0.5606(2) 0.4493(2) 0.0226(5) Uani d . 1 1
H H2A 0.178(6) 0.631(5) 0.493(4) 0.027 Uiso d . 1 1
H H2B 0.131(7) 0.525(4) 0.378(5) 0.027 Uiso d . 1 1
O O3 0.4517(4) 0.5081(2) 0.7053(2) 0.0184(4) Uani d . 1 1
H H3A 0.355(7) 0.525(4) 0.729(4) 0.022 Uiso d . 1 1
H H3B 0.475(6) 0.439(4) 0.709(4) 0.022 Uiso d . 1 1
N N11 -0.0418(4) 0.4676(2) 0.1034(2) 0.0140(5) Uani d . 1 1
O O11 -0.0811(3) 0.4372(2) 0.2040(2) 0.0196(4) Uani d . 1 1
C C12 -0.1425(5) 0.5635(3) 0.0635(3) 0.0189(6) Uani d . 1 1
H H12 -0.2414 0.6076 0.1069 0.023 Uiso calc R 1 1
C C13 0.1006(5) 0.4040(3) 0.0397(3) 0.0179(6) Uani d . 1 1
H H13 0.1705 0.3378 0.0661 0.022 Uiso calc R 1 1
N N21 -0.6322(4) 0.0764(2) 0.0681(2) 0.0120(5) Uani d . 1 1
O O21 -0.7602(3) 0.1492(2) 0.1319(2) 0.0173(4) Uani d . 1 1
C C22 -0.4126(4) 0.1135(3) 0.1184(3) 0.0165(6) Uani d . 1 1
H H22 -0.3508 0.1915 0.2000 0.020 Uiso calc R 1 1
C C23 -0.7198(4) -0.0376(3) -0.0509(3) 0.0149(5) Uani d . 1 1
H H23 -0.8710 -0.0643 -0.0866 0.018 Uiso calc R 1 1
N N31 0.0263(4) 0.8928(2) 0.5452(2) 0.0136(5) Uani d . 1 1
O O31 0.0475(3) 0.7870(2) 0.5868(2) 0.0171(4) Uani d . 1 1
C C32 -0.1066(4) 0.9842(3) 0.5873(3) 0.0159(6) Uani d . 1 1
H H32 -0.1798 0.9747 0.6481 0.019 Uiso calc R 1 1
C C33 0.1346(4) 0.9090(3) 0.4589(3) 0.0167(6) Uani d . 1 1
H H33 0.2287 0.8472 0.4306 0.020 Uiso calc R 1 1
B B1 0.4841(5) 0.8023(4) 0.2195(3) 0.0183(6) Uani d . 1 1
F F1 0.4718(4) 0.9441(2) 0.2745(2) 0.0390(5) Uani d . 1 1
F F2 0.4757(4) 0.7527(3) 0.0834(2) 0.0472(6) Uani d . 1 1
F F3 0.6823(4) 0.7802(2) 0.2911(2) 0.0506(7) Uani d . 1 1
F F4 0.3235(4) 0.7182(3) 0.2381(3) 0.0523(7) Uani d . 1 1

loop_
_atom_site_aniso_label
_atom_site_aniso_U_11
_atom_site_aniso_U_22
_atom_site_aniso_U_33
_atom_site_aniso_U_12
_atom_site_aniso_U_13
_atom_site_aniso_U_23
Cu1 0.0087(3) 0.0093(3) 0.0117(3) 0.00147(19) 0.0027(2) 0.0033(2)
O1 0.0142(10) 0.0137(9) 0.0148(10) -0.0002(7) 0.0067(8) 0.0028(8)
O2 0.0159(10) 0.0231(11) 0.0179(11) 0.0095(9) -0.0011(8) -0.0016(9)
O3 0.0209(11) 0.0207(11) 0.0208(10) 0.0065(9) 0.0114(8) 0.0122(9)
N11 0.0117(10) 0.0164(11) 0.0105(11) 0.0015(8) 0.0007(8) 0.0031(9)
O11 0.0179(10) 0.0281(11) 0.0145(10) 0.0035(8) 0.0048(8) 0.0102(8)
C12 0.0163(13) 0.0230(14) 0.0188(14) 0.0097(11) 0.0068(11) 0.0076(12)
C13 0.0158(13) 0.0182(14) 0.0186(14) 0.0072(11) 0.0026(11) 0.0064(11)
N21 0.0109(10) 0.0121(10) 0.0125(11) 0.0031(8) 0.0041(8) 0.0037(9)
O21 0.0123(9) 0.0180(10) 0.0181(10) 0.0059(7) 0.0069(7) 0.0010(8)
C22 0.0134(13) 0.0162(13) 0.0141(13) 0.0010(10) 0.0020(10) 0.0008(10)
C23 0.0100(12) 0.0163(13) 0.0142(13) 0.0007(10) 0.0012(10) 0.0028(10)
N31 0.0110(10) 0.0122(10) 0.0157(11) -0.0003(8) 0.0031(9) 0.0041(9)
O31 0.0174(10) 0.0139(9) 0.0222(10) 0.0030(7) 0.0074(8) 0.0084(8)
C32 0.0141(13) 0.0147(13) 0.0177(13) 0.0013(10) 0.0079(10) 0.0030(11)
C33 0.0148(13) 0.0151(13) 0.0220(14) 0.0048(10) 0.0107(11) 0.0053(11)
B1 0.0147(15) 0.0237(16) 0.0178(15) 0.0024(12) 0.0063(12) 0.0088(13)
F1 0.0526(13) 0.0337(11) 0.0487(13) 0.0253(10) 0.0301(11) 0.0230(10)
F2 0.0762(17) 0.0527(14) 0.0303(11) 0.0296(13) 0.0287(11) 0.0243(10)
F3 0.0430(13) 0.0381(12) 0.0410(13) 0.0166(10) -0.0132(10) -0.0035(10)
F4 0.0483(14) 0.0424(13) 0.0538(15) -0.0145(11) 0.0319(12) -0.0031(11)

loop_
_atom_type_symbol
_atom_type_description
_atom_type_scat_dispersion_real
_atom_type_scat_dispersion_imag
_atom_type_scat_source
C C 0.0181 0.0091 'International Tables Vol C Tables 4.2.6.8 and 6.1.1.4'
H H 0.0000 0.0000 'International Tables Vol C Tables 4.2.6.8 and 6.1.1.4'
B B 0.0090 0.0039 'International Tables Vol C Tables 4.2.6.8 and 6.1.1.4'
N N 0.0311 0.0180 'International Tables Vol C Tables 4.2.6.8 and 6.1.1.4'
O O 0.0492 0.0322 'International Tables Vol C Tables 4.2.6.8 and 6.1.1.4'
F F 0.0727 0.0534 'International Tables Vol C Tables 4.2.6.8 and 6.1.1.4'
Cu Cu -1.9646 0.5888 'International Tables Vol C Tables 4.2.6.8 and 6.1.1.4'

loop_
_geom_angle_atom_site_label_1
_geom_angle_atom_site_label_2
_geom_angle_atom_site_label_3
_geom_angle_site_symmetry_1
_geom_angle_site_symmetry_3
_geom_angle
O1 Cu1 O1 . 2_666 180.00(14)
O1 Cu1 O2 . . 89.66(9)
O1 Cu1 O2 2_666 . 90.34(9)
O1 Cu1 O2 . 2_666 90.34(9)
O1 Cu1 O2 2_666 2_666 89.66(9)
O2 Cu1 O2 . 2_666 180.00(15)
O1 Cu1 O3 . 2_666 87.37(8)
O1 Cu1 O3 2_666 2_666 92.63(8)
O2 Cu1 O3 . 2_666 88.50(9)
O2 Cu1 O3 2_666 2_666 91.50(9)
O1 Cu1 O3 . . 92.63(8)
O1 Cu1 O3 2_666 . 87.37(8)
O2 Cu1 O3 . . 91.50(9)
O2 Cu1 O3 2_666 . 88.50(9)
O3 Cu1 O3 2_666 . 180.0000(10)
Cu1 O1 H1A . . 112(3)
Cu1 O1 H1B . . 118(3)
H1A O1 H1B . . 104(4)
Cu1 O2 H2A . . 127(3)
Cu1 O2 H2B . . 123(3)
H2A O2 H2B . . 109(4)
Cu1 O3 H3A . . 127(3)
Cu1 O3 H3B . . 105(3)
H3A O3 H3B . . 109(4)
O11 N11 C13 . . 120.2(2)
O11 N11 C12 . . 120.6(2)
C13 N11 C12 . . 119.2(2)
N11 C12 C13 . 2_565 120.7(3)
N11 C12 H12 . . 119.7
C13 C12 H12 2_565 . 119.7
N11 C13 C12 . 2_565 120.1(3)
N11 C13 H13 . . 119.9
C12 C13 H13 2_565 . 119.9
O21 N21 C22 . . 121.0(2)
O21 N21 C23 . . 120.0(2)
C22 N21 C23 . . 119.0(2)
N21 C22 C23 . 2_455 120.7(3)
N21 C22 H22 . . 119.7
C23 C22 H22 2_455 . 119.7
N21 C23 C22 . 2_455 120.4(2)
N21 C23 H23 . . 119.8
C22 C23 H23 2_455 . 119.8
O31 N31 C32 . . 120.1(2)
O31 N31 C33 . . 120.5(2)
C32 N31 C33 . . 119.3(2)
N31 C32 C33 . 2_576 120.4(3)
N31 C32 H32 . . 119.8
C33 C32 H32 2_576 . 119.8
N31 C33 C32 . 2_576 120.2(3)
N31 C33 H33 . . 119.9
C32 C33 H33 2_576 . 119.9
F2 B1 F1 . . 113.8(3)
F2 B1 F3 . . 107.4(3)
F1 B1 F3 . . 108.8(3)
F2 B1 F4 . . 109.6(3)
F1 B1 F4 . . 111.9(3)
F3 B1 F4 . . 104.7(3)

loop_
_geom_bond_atom_site_label_1
_geom_bond_atom_site_label_2
_geom_bond_site_symmetry_2
_geom_bond_distance
Cu1 O1 . 1.9692(19)
Cu1 O1 2_666 1.9692(19)
Cu1 O2 . 1.974(2)
Cu1 O2 2_666 1.974(2)
Cu1 O3 2_666 2.310(2)
Cu1 O3 . 2.310(2)
O1 H1A . 0.80(4)
O1 H1B . 0.76(4)
O2 H2A . 0.81(4)
O2 H2B . 0.77(4)
O3 H3A . 0.74(4)
O3 H3B . 0.74(4)
N11 O11 . 1.318(3)
N11 C13 . 1.346(4)
N11 C12 . 1.353(4)
C12 C13 2_565 1.363(4)
C12 H12 . 0.9300
C13 C12 2_565 1.363(4)
C13 H13 . 0.9300
N21 O21 . 1.307(3)
N21 C22 . 1.348(4)
N21 C23 . 1.355(3)
C22 C23 2_455 1.363(4)
C22 H22 . 0.9300
C23 C22 2_455 1.363(4)
C23 H23 . 0.9300
N31 O31 . 1.322(3)
N31 C32 . 1.346(4)
N31 C33 . 1.348(4)
C32 C33 2_576 1.366(4)
C32 H32 . 0.9300
C33 C32 2_576 1.366(4)
C33 H33 . 0.9300
B1 F2 . 1.373(4)
B1 F1 . 1.379(4)
B1 F3 . 1.395(4)
B1 F4 . 1.397(4)

loop_
_geom_hbond_atom_site_label_D
_geom_hbond_atom_site_label_H
_geom_hbond_atom_site_label_A
_geom_hbond_site_symmetry_A
_geom_hbond_distance_DH
_geom_hbond_distance_HA
_geom_hbond_distance_DA
_geom_hbond_angle_DHA
O1 H1A O31 2_566 0.80(4) 1.93(4) 2.711(3) 166(4)
O1 H1B O21 1_655 0.76(4) 1.94(4) 2.676(3) 166(4)
O2 H2A O31 . 0.81(4) 1.93(4) 2.735(3) 173(4)
O2 H2B O11 . 0.77(4) 1.89(5) 2.669(3) 179(4)
O3 H3A O11 2_566 0.74(4) 2.07(4) 2.806(3) 177(4)
O3 H3B F4 2_666 0.74(4) 2.28(4) 2.984(4) 158(4)
O3 H3B F3 2_666 0.74(4) 2.41(4) 3.042(3) 145(4)

loop_
_geom_torsion_atom_site_label_1
_geom_torsion_atom_site_label_2
_geom_torsion_atom_site_label_3
_geom_torsion_atom_site_label_4
_geom_torsion_site_symmetry_4
_geom_torsion
O11 N11 C12 C13 2_565 179.4(2)
C13 N11 C12 C13 2_565 -0.2(5)
O11 N11 C13 C12 2_565 -179.4(2)
C12 N11 C13 C12 2_565 0.2(4)
O21 N21 C22 C23 2_455 -179.5(2)
C23 N21 C22 C23 2_455 0.0(4)
O21 N21 C23 C22 2_455 179.5(2)
C22 N21 C23 C22 2_455 0.0(4)
O31 N31 C32 C33 2_576 -177.9(2)
C33 N31 C32 C33 2_576 1.1(4)
O31 N31 C33 C32 2_576 177.9(2)
C32 N31 C33 C32 2_576 -1.1(4)
